data_1514943
loop_
_publ_author_name
'Eames, Emily V.'
'Harris, T. David'
'Betley, Theodore A.'

_publ_section_title
;
 Modulation of magnetic behavior via ligand-field effects in the trigonal
 clusters (PhL)Fe3L*3 (L* = thf, py, PMe2Ph)
;
_journal_issue 2
_journal_name_full 'Chemical Science'
_journal_page_first 407
_journal_paper_doi 10.1039/c1sc00492a
_journal_volume 3
_journal_year 2012
_chemical_formula_moiety 'C65 H69 Fe3 N6 P3'
_chemical_formula_sum 'C65 H69 Fe3 N6 P3'
_chemical_formula_weight 1194.72
_chemical_name_systematic
;
?
;
_space_group_IT_number 14
_symmetry_cell_setting monoclinic
_symmetry_space_group_name_Hall '-P 2ybc'
_symmetry_space_group_name_H-M 'P 1 21/c 1'
_atom_sites_solution_hydrogens geom
_atom_sites_solution_primary direct
_atom_sites_solution_secondary difmap
_audit_creation_method SHELXL-97
_cell_angle_alpha 90.00
_cell_angle_beta 90.00
_cell_angle_gamma 90.00
_cell_formula_units_Z 4
_cell_length_a 12.403(3)
_cell_length_b 20.060(4)
_cell_length_c 22.036(5)
_cell_measurement_reflns_used 5752
_cell_measurement_temperature 100(2)
_cell_measurement_theta_max 23.681
_cell_measurement_theta_min 2.235
_cell_volume 5483(2)
_computing_cell_refinement 'Bruker SAINT'
_computing_data_collection 'Bruker SMART'
_computing_data_reduction 'Bruker SAINT'
_computing_molecular_graphics XP
_computing_publication_material XCIF
_computing_structure_refinement 'SHELXL-97 (Sheldrick, 1997)'
_computing_structure_solution 'SHELXS-97 (Sheldrick, 1990)'
_diffrn_ambient_temperature 100(2)
_diffrn_measured_fraction_theta_full 0.990
_diffrn_measured_fraction_theta_max 0.990
_diffrn_measurement_device_type 'CCD area detector'
_diffrn_measurement_method 'phi and omega scans'
_diffrn_radiation_monochromator graphite
_diffrn_radiation_source 'fine-focus sealed tube'
_diffrn_radiation_type MoK\a
_diffrn_radiation_wavelength 0.71073
_diffrn_reflns_av_R_equivalents 0.1994
_diffrn_reflns_av_sigmaI/netI 0.1514
_diffrn_reflns_limit_h_max 14
_diffrn_reflns_limit_h_min -14
_diffrn_reflns_limit_k_max 23
_diffrn_reflns_limit_k_min -23
_diffrn_reflns_limit_l_max 26
_diffrn_reflns_limit_l_min -26
_diffrn_reflns_number 53801
_diffrn_reflns_theta_full 25.25
_diffrn_reflns_theta_max 25.25
_diffrn_reflns_theta_min 1.64
_exptl_absorpt_coefficient_mu 0.920
_exptl_absorpt_correction_T_max 0.9818
_exptl_absorpt_correction_T_min 0.7893
_exptl_absorpt_correction_type multi-scan
_exptl_absorpt_process_details 'SADABS (Bruker AXS, 2004)'
_exptl_crystal_colour brown
_exptl_crystal_density_diffrn 1.447
_exptl_crystal_density_method 'not measured'
_exptl_crystal_description plate
_exptl_crystal_F_000 2496
_exptl_crystal_size_max 0.27
_exptl_crystal_size_mid 0.16
_exptl_crystal_size_min 0.02
_refine_diff_density_max 0.892
_refine_diff_density_min -0.628
_refine_diff_density_rms 0.101
_refine_ls_extinction_method none
_refine_ls_goodness_of_fit_ref 1.018
_refine_ls_hydrogen_treatment riding
_refine_ls_matrix_type full
_refine_ls_number_parameters 702
_refine_ls_number_reflns 9824
_refine_ls_number_restraints 0
_refine_ls_restrained_S_all 1.018
_refine_ls_R_factor_all 0.1384
_refine_ls_R_factor_gt 0.0625
_refine_ls_shift/su_max 0.000
_refine_ls_shift/su_mean 0.000
_refine_ls_structure_factor_coef Fsqd
_refine_ls_weighting_details 'calc w=1/[\s^2^(Fo^2^)+(0.0100P)^2^+3.4700P] where P=(Fo^2^+2Fc^2^)/3'
_refine_ls_weighting_scheme calc
_refine_ls_wR_factor_gt 0.0896
_refine_ls_wR_factor_ref 0.1096
_reflns_number_gt 5572
_reflns_number_total 9824
_reflns_threshold_expression >2sigma(I)
_cod_data_source_file c1sc00492a.txt
_cod_data_source_block Fe3LPMe2Ph3
_cod_depositor_comments
;
The following automatic conversions were performed:

'_symmetry_cell_setting' value 'Monoclinic' changed to 'monoclinic'
according to
/usr/data/users/saulius/automatic-downloads/retrospective/RSC/lib/dictionaries/cif_core.dic
dictionary named 'cif_core.dic' version 2.4.2 from 2011-04-26.

Automatic conversion script
Id: cif_fix_values 2281 2013-09-26 08:29:07Z andrius 
;
_cod_original_sg_symbol_H-M P2(1)/c
_cod_database_code 1514943

loop_
_symmetry_equiv_pos_as_xyz
'x, y, z'
'-x, y+1/2, -z+1/2'
'-x, -y, -z'
'x, -y-1/2, z-1/2'

loop_
_atom_site_label
_atom_site_type_symbol
_atom_site_fract_x
_atom_site_fract_y
_atom_site_fract_z
_atom_site_U_iso_or_equiv
_atom_site_adp_type
_atom_site_occupancy
_atom_site_symmetry_multiplicity
_atom_site_calc_flag
_atom_site_refinement_flags
Fe1 Fe 0.28885(7) 0.03519(5) 0.15924(4) 0.0215(2) Uani 1 1 d .
Fe2 Fe 0.44104(7) 0.04295(4) 0.23683(4) 0.0208(2) Uani 1 1 d .
Fe3 Fe 0.27760(7) -0.03529(4) 0.25798(4) 0.0212(2) Uani 1 1 d .
P1 P 0.21285(15) 0.07594(9) 0.06202(8) 0.0255(4) Uani 1 1 d .
P2 P 0.63093(14) 0.07255(9) 0.25470(8) 0.0274(4) Uani 1 1 d .
P3 P 0.19522(14) -0.12467(8) 0.31335(8) 0.0261(4) Uani 1 1 d .
N1 N 0.4472(4) -0.0601(2) 0.2542(2) 0.0204(13) Uani 1 1 d .
N2 N 0.2664(4) -0.0683(2) 0.1650(2) 0.0191(12) Uani 1 1 d .
N3 N 0.4519(4) 0.0169(2) 0.1398(2) 0.0189(12) Uani 1 1 d .
N4 N 0.3641(4) 0.0236(2) 0.3248(2) 0.0197(13) Uani 1 1 d .
N5 N 0.1445(4) 0.0178(2) 0.2118(2) 0.0200(13) Uani 1 1 d .
N6 N 0.3879(4) 0.1255(2) 0.1858(2) 0.0202(13) Uani 1 1 d .
C1 C 0.5132(5) -0.1658(3) 0.1165(3) 0.0244(16) Uani 1 1 d .
H1B H 0.4935 -0.2076 0.1366 0.037 Uiso 1 1 calc R
H1A H 0.5914 -0.1596 0.1187 0.037 Uiso 1 1 calc R
H1C H 0.4908 -0.1676 0.0738 0.037 Uiso 1 1 calc R
C1A C 0.1673(5) 0.0051(3) 0.0188(3) 0.0361(19) Uani 1 1 d .
H1AA H 0.1054 -0.0154 0.0392 0.054 Uiso 1 1 calc R
H1AB H 0.2258 -0.0276 0.0156 0.054 Uiso 1 1 calc R
H1AC H 0.1460 0.0196 -0.0219 0.054 Uiso 1 1 calc R
C1B C 0.6982(5) 0.1338(3) 0.2085(3) 0.0368(19) Uani 1 1 d .
H1BA H 0.6943 0.1205 0.1658 0.055 Uiso 1 1 calc R
H1BB H 0.7739 0.1372 0.2209 0.055 Uiso 1 1 calc R
H1BC H 0.6630 0.1772 0.2137 0.055 Uiso 1 1 calc R
C1C C 0.2922(5) -0.1767(3) 0.3518(3) 0.0322(18) Uani 1 1 d .
H1CA H 0.3464 -0.1922 0.3227 0.048 Uiso 1 1 calc R
H1CC H 0.2553 -0.2152 0.3696 0.048 Uiso 1 1 calc R
H1CB H 0.3274 -0.1510 0.3840 0.048 Uiso 1 1 calc R
C2 C 0.4569(5) -0.1079(3) 0.1478(3) 0.0233(16) Uani 1 1 d .
C2A C 0.3051(5) 0.1147(3) 0.0098(3) 0.0322(18) Uani 1 1 d .
H2AB H 0.3633 0.0835 0.0000 0.048 Uiso 1 1 calc R
H2AA H 0.3355 0.1549 0.0284 0.048 Uiso 1 1 calc R
H2AC H 0.2666 0.1269 -0.0275 0.048 Uiso 1 1 calc R
C2B C 0.7178(5) 0.0000(3) 0.2451(3) 0.0341(17) Uani 1 1 d .
H2BB H 0.6914 -0.0365 0.2706 0.051 Uiso 1 1 calc R
H2BA H 0.7916 0.0115 0.2571 0.051 Uiso 1 1 calc R
H2BC H 0.7172 -0.0139 0.2025 0.051 Uiso 1 1 calc R
C2C C 0.1275(5) -0.1860(3) 0.2667(3) 0.0350(19) Uani 1 1 d .
H2CA H 0.0658 -0.1652 0.2464 0.052 Uiso 1 1 calc R
H2CB H 0.1023 -0.2227 0.2923 0.052 Uiso 1 1 calc R
H2CC H 0.1778 -0.2031 0.2362 0.052 Uiso 1 1 calc R
C3 C 0.4899(5) -0.1108(3) 0.2136(3) 0.0228(16) Uani 1 1 d .
H3A H 0.4686 -0.1550 0.2297 0.027 Uiso 1 1 calc R
H3B H 0.5696 -0.1085 0.2153 0.027 Uiso 1 1 calc R
C3A C 0.0958(5) 0.1296(3) 0.0590(3) 0.0221(16) Uani 1 1 d .
C3B C 0.6627(5) 0.1000(3) 0.3308(3) 0.0222(16) Uani 1 1 d .
C3C C 0.0967(5) -0.1073(3) 0.3720(3) 0.0251(17) Uani 1 1 d .
C4 C 0.3384(5) -0.1191(3) 0.1393(3) 0.0209(16) Uani 1 1 d .
H4B H 0.3238 -0.1224 0.0953 0.025 Uiso 1 1 calc R
H4A H 0.3196 -0.1627 0.1577 0.025 Uiso 1 1 calc R
C4A C -0.0035(6) 0.1045(4) 0.0749(3) 0.0359(19) Uani 1 1 d .
H4AA H -0.0083 0.0595 0.0882 0.043 Uiso 1 1 calc R
C4B C 0.6670(5) 0.1666(3) 0.3455(3) 0.0277(17) Uani 1 1 d .
H4BA H 0.6592 0.1989 0.3143 0.033 Uiso 1 1 calc R
C4C C 0.1316(6) -0.0881(3) 0.4289(3) 0.0334(19) Uani 1 1 d .
H4C H 0.2066 -0.0845 0.4369 0.040 Uiso 1 1 calc R
C5 C 0.4956(5) -0.0452(3) 0.1164(3) 0.0258(16) Uani 1 1 d .
H5A H 0.5752 -0.0434 0.1195 0.031 Uiso 1 1 calc R
H5B H 0.4772 -0.0485 0.0728 0.031 Uiso 1 1 calc R
C5A C -0.0959(6) 0.1420(4) 0.0724(3) 0.043(2) Uani 1 1 d .
H5AA H -0.1636 0.1233 0.0830 0.052 Uiso 1 1 calc R
C5B C 0.6823(5) 0.1874(3) 0.4042(3) 0.0299(18) Uani 1 1 d .
H5BA H 0.6851 0.2337 0.4131 0.036 Uiso 1 1 calc R
C5C C 0.0582(7) -0.0743(3) 0.4740(4) 0.046(2) Uani 1 1 d .
H5C H 0.0825 -0.0632 0.5136 0.056 Uiso 1 1 calc R
C6 C 0.4788(5) -0.0694(3) 0.3140(3) 0.0194(15) Uani 1 1 d .
C6A C -0.0882(6) 0.2078(4) 0.0540(3) 0.047(2) Uani 1 1 d .
H6A H -0.1512 0.2345 0.0520 0.056 Uiso 1 1 calc R
C6B C 0.6936(5) 0.1418(3) 0.4500(3) 0.0296(17) Uani 1 1 d .
H6B H 0.7040 0.1559 0.4907 0.035 Uiso 1 1 calc R
C6C C -0.0496(7) -0.0766(4) 0.4617(4) 0.047(2) Uani 1 1 d .
H6C H -0.1004 -0.0654 0.4924 0.056 Uiso 1 1 calc R
C7 C 0.5465(5) -0.1172(3) 0.3372(3) 0.0226(16) Uani 1 1 d .
H7 H 0.5815 -0.1475 0.3105 0.027 Uiso 1 1 calc R
C7A C 0.0092(7) 0.2344(4) 0.0389(3) 0.045(2) Uani 1 1 d .
H7A H 0.0142 0.2796 0.0265 0.054 Uiso 1 1 calc R
C7B C 0.6895(5) 0.0745(3) 0.4356(3) 0.0289(17) Uani 1 1 d .
H7B H 0.6984 0.0424 0.4669 0.035 Uiso 1 1 calc R
C7C C -0.0840(6) -0.0946(3) 0.4061(4) 0.043(2) Uani 1 1 d .
H7C H -0.1592 -0.0965 0.3982 0.052 Uiso 1 1 calc R
C8 C 0.5643(5) -0.1214(3) 0.3990(3) 0.0237(16) Uani 1 1 d .
H8 H 0.6128 -0.1540 0.4144 0.028 Uiso 1 1 calc R
C8A C 0.1007(6) 0.1951(3) 0.0416(3) 0.0305(18) Uani 1 1 d .
H8A H 0.1685 0.2140 0.0312 0.037 Uiso 1 1 calc R
C8B C 0.6729(5) 0.0533(3) 0.3772(3) 0.0223(16) Uani 1 1 d .
H8B H 0.6684 0.0070 0.3684 0.027 Uiso 1 1 calc R
C8C C -0.0127(5) -0.1103(3) 0.3607(3) 0.0320(18) Uani 1 1 d .
H8C H -0.0384 -0.1232 0.3219 0.038 Uiso 1 1 calc R
C9 C 0.5129(5) -0.0792(3) 0.4381(3) 0.0226(16) Uani 1 1 d .
H9 H 0.5234 -0.0835 0.4807 0.027 Uiso 1 1 calc R
C10 C 0.4457(5) -0.0305(3) 0.4156(3) 0.0211(15) Uani 1 1 d .
H10 H 0.4101 -0.0011 0.4428 0.025 Uiso 1 1 calc R
C11 C 0.4296(5) -0.0239(3) 0.3547(3) 0.0199(16) Uani 1 1 d .
C12 C 0.3264(5) 0.0762(3) 0.3635(3) 0.0191(15) Uani 1 1 d .
C13 C 0.4010(5) 0.1175(3) 0.3924(3) 0.0226(16) Uani 1 1 d .
H13 H 0.4761 0.1104 0.3867 0.027 Uiso 1 1 calc R
C14 C 0.3657(6) 0.1685(3) 0.4290(3) 0.0297(18) Uani 1 1 d .
H14 H 0.4162 0.1958 0.4499 0.036 Uiso 1 1 calc R
C15 C 0.2572(6) 0.1800(4) 0.4352(3) 0.039(2) Uani 1 1 d .
H15 H 0.2331 0.2167 0.4589 0.047 Uiso 1 1 calc R
C16 C 0.1845(6) 0.1402(4) 0.4082(3) 0.041(2) Uani 1 1 d .
H16 H 0.1096 0.1483 0.4134 0.049 Uiso 1 1 calc R
C17 C 0.2190(5) 0.0869(3) 0.3727(3) 0.0287(17) Uani 1 1 d .
H17 H 0.1675 0.0579 0.3547 0.034 Uiso 1 1 calc R
C18 C 0.1580(5) -0.0811(3) 0.1535(3) 0.0240(16) Uani 1 1 d .
C19 C 0.1132(5) -0.1315(3) 0.1201(3) 0.0262(17) Uani 1 1 d .
H19 H 0.1590 -0.1635 0.1015 0.031 Uiso 1 1 calc R
C20 C 0.0027(5) -0.1370(3) 0.1128(3) 0.0283(17) Uani 1 1 d .
H20 H -0.0272 -0.1729 0.0902 0.034 Uiso 1 1 calc R
C21 C -0.0630(6) -0.0898(3) 0.1386(3) 0.0298(18) Uani 1 1 d .
H21 H -0.1389 -0.0930 0.1336 0.036 Uiso 1 1 calc R
C22 C -0.0204(5) -0.0376(3) 0.1716(3) 0.0258(16) Uani 1 1 d .
H22 H -0.0671 -0.0050 0.1885 0.031 Uiso 1 1 calc R
C23 C 0.0897(5) -0.0326(3) 0.1804(3) 0.0231(15) Uani 1 1 d .
C24 C 0.0777(4) 0.0614(3) 0.2437(3) 0.0119(13) Uani 1 1 d .
C25 C 0.0090(5) 0.0398(4) 0.2890(3) 0.0259(16) Uani 1 1 d .
H25 H 0.0034 -0.0066 0.2972 0.031 Uiso 1 1 calc R
C26 C -0.0521(5) 0.0843(4) 0.3229(3) 0.0360(19) Uani 1 1 d .
H26 H -0.1010 0.0684 0.3527 0.043 Uiso 1 1 calc R
C27 C -0.0412(6) 0.1510(4) 0.3130(4) 0.045(2) Uani 1 1 d .
H27 H -0.0815 0.1818 0.3366 0.054 Uiso 1 1 calc R
C28 C 0.0273(6) 0.1738(4) 0.2692(4) 0.044(2) Uani 1 1 d .
H28 H 0.0351 0.2204 0.2632 0.053 Uiso 1 1 calc R
C29 C 0.0858(5) 0.1298(3) 0.2332(3) 0.0323(18) Uani 1 1 d .
H29 H 0.1310 0.1462 0.2018 0.039 Uiso 1 1 calc R
C30 C 0.4966(5) 0.0732(3) 0.1125(3) 0.0205(15) Uani 1 1 d .
C31 C 0.5718(5) 0.0749(3) 0.0660(3) 0.0210(15) Uani 1 1 d .
H31 H 0.5984 0.0344 0.0494 0.025 Uiso 1 1 calc R
C32 C 0.6084(5) 0.1351(3) 0.0435(3) 0.0240(16) Uani 1 1 d .
H32 H 0.6591 0.1355 0.0112 0.029 Uiso 1 1 calc R
C33 C 0.5727(5) 0.1940(3) 0.0671(3) 0.0229(16) Uani 1 1 d .
H33 H 0.5979 0.2352 0.0513 0.027 Uiso 1 1 calc R
C34 C 0.4985(5) 0.1930(3) 0.1148(3) 0.0205(15) Uani 1 1 d .
H34 H 0.4741 0.2338 0.1319 0.025 Uiso 1 1 calc R
C35 C 0.4602(5) 0.1334(3) 0.1374(3) 0.0180(15) Uani 1 1 d .
C36 C 0.3362(5) 0.1845(3) 0.2055(3) 0.0192(15) Uani 1 1 d .
C37 C 0.2762(5) 0.2231(3) 0.1650(3) 0.0241(16) Uani 1 1 d .
H37 H 0.2735 0.2107 0.1234 0.029 Uiso 1 1 calc R
C38 C 0.2216(5) 0.2781(3) 0.1840(3) 0.0274(17) Uani 1 1 d .
H38 H 0.1821 0.3038 0.1554 0.033 Uiso 1 1 calc R
C39 C 0.2227(5) 0.2971(3) 0.2438(3) 0.0322(17) Uani 1 1 d .
H39 H 0.1833 0.3351 0.2568 0.039 Uiso 1 1 calc R
C40 C 0.2822(6) 0.2601(3) 0.2849(3) 0.0322(18) Uani 1 1 d .
H40 H 0.2827 0.2719 0.3266 0.039 Uiso 1 1 calc R
C41 C 0.3410(5) 0.2056(3) 0.2649(3) 0.0265(16) Uani 1 1 d .
H41 H 0.3855 0.1822 0.2928 0.032 Uiso 1 1 calc R

loop_
_atom_site_aniso_label
_atom_site_aniso_U_11
_atom_site_aniso_U_22
_atom_site_aniso_U_33
_atom_site_aniso_U_23
_atom_site_aniso_U_13
_atom_site_aniso_U_12
Fe1 0.0198(5) 0.0252(5) 0.0196(5) 0.0027(5) 0.0008(4) -0.0010(5)
Fe2 0.0206(5) 0.0240(5) 0.0179(5) 0.0007(5) -0.0002(4) -0.0013(5)
Fe3 0.0220(5) 0.0250(5) 0.0167(5) 0.0010(5) -0.0002(4) -0.0015(5)
P1 0.0272(10) 0.0308(11) 0.0185(10) 0.0003(8) 0.0023(8) 0.0016(9)
P2 0.0222(10) 0.0372(11) 0.0228(11) -0.0009(9) 0.0007(9) -0.0038(9)
P3 0.0289(11) 0.0260(10) 0.0234(10) 0.0020(8) -0.0006(8) -0.0040(9)
N1 0.027(3) 0.024(3) 0.010(3) -0.009(2) -0.002(3) -0.001(2)
N2 0.022(3) 0.019(3) 0.017(3) -0.005(2) 0.001(2) -0.002(2)
N3 0.023(3) 0.016(3) 0.018(3) -0.006(2) 0.000(2) 0.000(2)
N4 0.019(3) 0.024(3) 0.016(3) 0.000(2) 0.004(2) -0.002(3)
N5 0.022(3) 0.021(3) 0.017(3) 0.002(2) 0.002(3) -0.005(2)
N6 0.023(3) 0.019(3) 0.019(3) -0.003(2) 0.000(3) -0.001(3)
C1 0.026(4) 0.031(4) 0.016(4) 0.001(3) 0.000(3) 0.004(3)
C1A 0.048(5) 0.033(4) 0.027(4) 0.001(3) -0.006(4) 0.006(4)
C1B 0.027(4) 0.058(5) 0.025(4) 0.001(4) -0.003(3) -0.008(4)
C1C 0.033(4) 0.032(4) 0.032(5) 0.008(3) -0.001(4) 0.002(4)
C2 0.024(4) 0.025(4) 0.021(4) 0.000(3) 0.000(3) 0.008(3)
C2A 0.027(4) 0.050(5) 0.020(4) 0.009(3) 0.000(3) 0.006(4)
C2B 0.019(4) 0.050(4) 0.033(4) -0.013(4) 0.005(3) 0.001(4)
C2C 0.039(5) 0.030(4) 0.036(5) 0.000(4) 0.001(4) -0.009(4)
C3 0.029(4) 0.018(4) 0.021(4) 0.002(3) 0.008(3) -0.005(3)
C3A 0.022(4) 0.034(4) 0.011(4) -0.003(3) -0.003(3) -0.003(3)
C3B 0.018(4) 0.026(4) 0.023(4) -0.005(3) -0.003(3) 0.001(3)
C3C 0.030(4) 0.024(4) 0.021(4) 0.002(3) 0.005(3) -0.006(3)
C4 0.028(4) 0.022(4) 0.013(4) 0.002(3) 0.006(3) 0.003(3)
C4A 0.033(5) 0.047(5) 0.028(5) 0.002(4) -0.004(4) 0.003(4)
C4B 0.021(4) 0.036(5) 0.026(4) 0.011(4) 0.000(3) 0.005(3)
C4C 0.041(5) 0.030(4) 0.029(5) -0.002(4) 0.004(4) 0.004(4)
C5 0.025(4) 0.029(4) 0.024(4) -0.001(3) -0.001(3) 0.000(3)
C5A 0.017(4) 0.080(7) 0.033(5) -0.005(4) 0.004(4) 0.001(4)
C5B 0.033(5) 0.026(4) 0.031(5) -0.007(3) 0.005(4) -0.006(3)
C5C 0.059(6) 0.037(5) 0.043(5) -0.011(4) 0.008(5) 0.008(4)
C6 0.021(4) 0.025(4) 0.012(4) -0.006(3) 0.001(3) -0.003(3)
C6A 0.039(5) 0.062(6) 0.040(5) -0.014(5) -0.005(4) 0.029(5)
C6B 0.036(5) 0.034(4) 0.019(4) -0.002(3) 0.000(3) -0.006(4)
C6C 0.049(6) 0.035(5) 0.056(6) -0.007(4) 0.027(5) -0.001(4)
C7 0.024(4) 0.022(4) 0.023(4) 0.004(3) 0.000(3) -0.001(3)
C7A 0.059(6) 0.034(5) 0.042(5) -0.008(4) -0.018(5) 0.014(5)
C7B 0.025(4) 0.036(4) 0.026(4) 0.009(3) 0.003(3) -0.002(3)
C7C 0.035(5) 0.035(5) 0.060(6) 0.001(4) 0.010(5) -0.004(4)
C8 0.028(4) 0.021(4) 0.022(4) 0.004(3) 0.000(3) -0.001(3)
C8A 0.038(5) 0.022(4) 0.032(4) -0.002(3) -0.011(4) -0.006(4)
C8B 0.020(4) 0.026(4) 0.021(4) -0.001(3) -0.001(3) 0.000(3)
C8C 0.033(5) 0.028(4) 0.035(5) 0.003(4) 0.004(4) -0.010(4)
C9 0.029(4) 0.020(4) 0.019(4) 0.004(3) -0.008(3) -0.001(3)
C10 0.029(4) 0.023(4) 0.012(4) -0.003(3) -0.001(3) -0.004(3)
C11 0.008(3) 0.020(4) 0.031(4) 0.009(3) -0.004(3) 0.001(3)
C12 0.030(4) 0.015(3) 0.012(4) 0.001(3) -0.001(3) -0.005(3)
C13 0.023(4) 0.029(4) 0.015(4) 0.005(3) 0.003(3) 0.000(3)
C14 0.038(5) 0.033(4) 0.018(4) -0.005(3) -0.002(3) -0.002(4)
C15 0.047(5) 0.046(5) 0.025(5) -0.008(4) 0.003(4) 0.019(4)
C16 0.028(5) 0.069(6) 0.025(5) -0.001(4) 0.002(4) 0.012(4)
C17 0.021(4) 0.042(5) 0.023(4) -0.008(3) 0.007(3) 0.001(4)
C18 0.033(4) 0.025(4) 0.015(4) 0.000(3) 0.002(3) 0.003(3)
C19 0.034(5) 0.030(4) 0.014(4) -0.008(3) 0.001(3) -0.001(3)
C20 0.032(4) 0.033(4) 0.019(4) -0.004(3) -0.002(3) -0.008(4)
C21 0.028(4) 0.045(5) 0.016(4) 0.000(3) -0.001(3) -0.008(4)
C22 0.026(4) 0.027(4) 0.024(4) -0.002(3) 0.001(3) 0.004(4)
C23 0.031(4) 0.023(4) 0.016(4) 0.000(3) -0.003(3) -0.005(3)
C24 0.007(3) 0.018(4) 0.011(3) 0.003(3) -0.002(3) 0.005(3)
C25 0.018(4) 0.040(4) 0.019(4) -0.008(4) -0.004(3) 0.001(4)
C26 0.020(4) 0.056(5) 0.032(5) -0.014(4) 0.005(4) 0.001(4)
C27 0.018(4) 0.058(6) 0.058(6) -0.021(5) -0.004(4) 0.005(4)
C28 0.028(5) 0.035(5) 0.068(6) -0.008(4) -0.011(5) -0.004(4)
C29 0.023(4) 0.045(5) 0.028(4) -0.004(4) -0.007(3) 0.006(4)
C30 0.019(4) 0.024(4) 0.018(4) -0.006(3) -0.004(3) 0.000(3)
C31 0.016(4) 0.035(4) 0.012(4) 0.003(3) -0.005(3) 0.001(3)
C32 0.018(4) 0.038(4) 0.016(4) 0.004(3) -0.003(3) -0.003(3)
C33 0.017(4) 0.032(4) 0.020(4) 0.009(3) -0.005(3) -0.006(3)
C34 0.020(4) 0.022(4) 0.019(4) -0.004(3) -0.005(3) -0.002(3)
C35 0.014(3) 0.030(4) 0.010(3) 0.000(3) -0.002(3) -0.002(3)
C36 0.019(4) 0.019(4) 0.020(4) -0.003(3) 0.004(3) -0.004(3)
C37 0.027(4) 0.022(4) 0.023(4) -0.002(3) 0.003(3) 0.001(3)
C38 0.030(4) 0.021(4) 0.032(4) 0.007(3) 0.002(4) 0.006(3)
C39 0.031(4) 0.027(4) 0.038(5) -0.003(4) 0.004(4) 0.000(4)
C40 0.038(4) 0.034(4) 0.025(4) -0.006(3) 0.005(4) -0.006(4)
C41 0.028(4) 0.031(4) 0.021(4) -0.001(3) 0.002(3) -0.007(3)

loop_
_atom_type_symbol
_atom_type_description
_atom_type_scat_dispersion_real
_atom_type_scat_dispersion_imag
_atom_type_scat_source
C C 0.0033 0.0016 'International Tables Vol C Tables 4.2.6.8 and 6.1.1.4'
H H 0.0000 0.0000 'International Tables Vol C Tables 4.2.6.8 and 6.1.1.4'
N N 0.0061 0.0033 'International Tables Vol C Tables 4.2.6.8 and 6.1.1.4'
P P 0.1023 0.0942 'International Tables Vol C Tables 4.2.6.8 and 6.1.1.4'
Fe Fe 0.3463 0.8444 'International Tables Vol C Tables 4.2.6.8 and 6.1.1.4'

loop_
_geom_angle_atom_site_label_1
_geom_angle_atom_site_label_2
_geom_angle_atom_site_label_3
_geom_angle
N2 Fe1 N3 88.13(19)
N2 Fe1 N5 72.45(18)
N3 Fe1 N5 151.54(19)
N2 Fe1 N6 147.94(19)
N3 Fe1 N6 70.70(17)
N5 Fe1 N6 116.10(18)
N2 Fe1 P1 109.13(14)
N3 Fe1 P1 104.35(14)
N5 Fe1 P1 101.64(14)
N6 Fe1 P1 99.53(13)
N2 Fe1 Fe2 96.79(14)
N3 Fe1 Fe2 55.56(13)
N5 Fe1 Fe2 105.26(14)
N6 Fe1 Fe2 51.48(13)
P1 Fe1 Fe2 147.16(6)
N2 Fe1 Fe3 53.44(13)
N3 Fe1 Fe3 97.31(14)
N5 Fe1 Fe3 54.46(13)
N6 Fe1 Fe3 104.37(13)
P1 Fe1 Fe3 151.95(6)
Fe2 Fe1 Fe3 60.78(4)
N1 Fe2 N6 151.70(19)
N1 Fe2 N4 71.41(18)
N6 Fe2 N4 118.33(18)
N1 Fe2 N3 86.65(18)
N6 Fe2 N3 71.78(18)
N4 Fe2 N3 147.23(18)
N1 Fe2 P2 99.98(14)
N6 Fe2 P2 101.25(14)
N4 Fe2 P2 108.52(14)
N3 Fe2 P2 98.86(14)
N1 Fe2 Fe1 95.10(14)
N6 Fe2 Fe1 57.24(13)
N4 Fe2 Fe1 105.02(13)
N3 Fe2 Fe1 51.75(13)
P2 Fe2 Fe1 146.10(6)
N1 Fe2 Fe3 53.40(13)
N6 Fe2 Fe3 108.99(14)
N4 Fe2 Fe3 52.94(13)
N3 Fe2 Fe3 94.49(13)
P2 Fe2 Fe3 149.47(6)
Fe1 Fe2 Fe3 60.50(4)
N2 Fe3 N1 87.45(18)
N2 Fe3 N4 147.43(18)
N1 Fe3 N4 70.79(17)
N2 Fe3 N5 70.32(18)
N1 Fe3 N5 144.97(18)
N4 Fe3 N5 114.73(18)
N2 Fe3 P3 103.10(14)
N1 Fe3 P3 105.16(14)
N4 Fe3 P3 105.79(13)
N5 Fe3 P3 106.04(13)
N2 Fe3 Fe1 51.32(13)
N1 Fe3 Fe1 92.36(13)
N4 Fe3 Fe1 104.21(13)
N5 Fe3 Fe1 52.63(12)
P3 Fe3 Fe1 148.86(6)
N2 Fe3 Fe2 93.72(13)
N1 Fe3 Fe2 51.35(13)
N4 Fe3 Fe2 53.80(12)
N5 Fe3 Fe2 102.01(13)
P3 Fe3 Fe2 150.81(6)
Fe1 Fe3 Fe2 58.72(3)
C2A P1 C1A 101.7(3)
C2A P1 C3A 103.3(3)
C1A P1 C3A 101.4(3)
C2A P1 Fe1 117.0(2)
C1A P1 Fe1 108.4(2)
C3A P1 Fe1 122.2(2)
C1B P2 C3B 102.4(3)
C1B P2 C2B 101.8(3)
C3B P2 C2B 102.8(3)
C1B P2 Fe2 121.2(2)
C3B P2 Fe2 115.5(2)
C2B P2 Fe2 110.8(2)
C1C P3 C2C 100.5(3)
C1C P3 C3C 103.0(3)
C2C P3 C3C 102.9(3)
C1C P3 Fe3 112.8(2)
C2C P3 Fe3 114.7(2)
C3C P3 Fe3 120.4(2)
C6 N1 C3 112.8(5)
C6 N1 Fe2 108.4(4)
C3 N1 Fe2 126.0(4)
C6 N1 Fe3 105.6(4)
C3 N1 Fe3 122.6(4)
Fe2 N1 Fe3 75.24(16)
C18 N2 C4 112.9(5)
C18 N2 Fe1 107.5(4)
C4 N2 Fe1 125.7(4)
C18 N2 Fe3 106.9(4)
C4 N2 Fe3 122.6(4)
Fe1 N2 Fe3 75.24(15)
C30 N3 C5 113.1(5)
C30 N3 Fe1 109.3(4)
C5 N3 Fe1 125.5(4)
C30 N3 Fe2 104.6(4)
C5 N3 Fe2 124.8(4)
Fe1 N3 Fe2 72.69(15)
C11 N4 C12 114.0(5)
C11 N4 Fe3 103.5(4)
C12 N4 Fe3 130.0(4)
C11 N4 Fe2 106.3(4)
C12 N4 Fe2 122.4(4)
Fe3 N4 Fe2 73.27(15)
C24 N5 C23 114.4(5)
C24 N5 Fe1 131.4(4)
C23 N5 Fe1 104.7(4)
C24 N5 Fe3 120.9(4)
C23 N5 Fe3 103.9(4)
Fe1 N5 Fe3 72.91(15)
C35 N6 C36 115.4(5)
C35 N6 Fe2 107.1(4)
C36 N6 Fe2 129.4(4)
C35 N6 Fe1 104.0(4)
C36 N6 Fe1 120.2(4)
Fe2 N6 Fe1 71.29(15)
C2 C1 H1B 109.5
C2 C1 H1A 109.5
H1B C1 H1A 109.5
C2 C1 H1C 109.5
H1B C1 H1C 109.5
H1A C1 H1C 109.5
P1 C1A H1AA 109.5
P1 C1A H1AB 109.5
H1AA C1A H1AB 109.5
P1 C1A H1AC 109.5
H1AA C1A H1AC 109.5
H1AB C1A H1AC 109.5
P2 C1B H1BA 109.5
P2 C1B H1BB 109.5
H1BA C1B H1BB 109.5
P2 C1B H1BC 109.5
H1BA C1B H1BC 109.5
H1BB C1B H1BC 109.5
P3 C1C H1CA 109.5
P3 C1C H1CC 109.5
H1CA C1C H1CC 109.5
P3 C1C H1CB 109.5
H1CA C1C H1CB 109.5
H1CC C1C H1CB 109.5
C4 C2 C3 112.4(5)
C4 C2 C5 112.3(5)
C3 C2 C5 112.7(5)
C4 C2 C1 106.2(5)
C3 C2 C1 106.4(5)
C5 C2 C1 106.3(5)
P1 C2A H2AB 109.5
P1 C2A H2AA 109.5
H2AB C2A H2AA 109.5
P1 C2A H2AC 109.5
H2AB C2A H2AC 109.5
H2AA C2A H2AC 109.5
P2 C2B H2BB 109.5
P2 C2B H2BA 109.5
H2BB C2B H2BA 109.5
P2 C2B H2BC 109.5
H2BB C2B H2BC 109.5
H2BA C2B H2BC 109.5
P3 C2C H2CA 109.5
P3 C2C H2CB 109.5
H2CA C2C H2CB 109.5
P3 C2C H2CC 109.5
H2CA C2C H2CC 109.5
H2CB C2C H2CC 109.5
N1 C3 C2 117.8(5)
N1 C3 H3A 107.9
C2 C3 H3A 107.9
N1 C3 H3B 107.9
C2 C3 H3B 107.9
H3A C3 H3B 107.2
C8A C3A C4A 117.5(6)
C8A C3A P1 123.0(5)
C4A C3A P1 119.4(5)
C4B C3B C8B 118.5(6)
C4B C3B P2 121.5(5)
C8B C3B P2 119.7(5)
C8C C3C C4C 118.8(6)
C8C C3C P3 121.8(5)
C4C C3C P3 119.3(5)
N2 C4 C2 116.3(5)
N2 C4 H4B 108.2
C2 C4 H4B 108.2
N2 C4 H4A 108.2
C2 C4 H4A 108.2
H4B C4 H4A 107.4
C5A C4A C3A 122.4(7)
C5A C4A H4AA 118.8
C3A C4A H4AA 118.8
C5B C4B C3B 121.5(6)
C5B C4B H4BA 119.2
C3B C4B H4BA 119.2
C5C C4C C3C 120.4(7)
C5C C4C H4C 119.8
C3C C4C H4C 119.8
N3 C5 C2 115.6(5)
N3 C5 H5A 108.4
C2 C5 H5A 108.4
N3 C5 H5B 108.4
C2 C5 H5B 108.4
H5A C5 H5B 107.4
C4A C5A C6A 118.5(7)
C4A C5A H5AA 120.7
C6A C5A H5AA 120.7
C6B C5B C4B 120.4(6)
C6B C5B H5BA 119.8
C4B C5B H5BA 119.8
C6C C5C C4C 119.9(8)
C6C C5C H5C 120.1
C4C C5C H5C 120.1
C7 C6 N1 128.3(6)
C7 C6 C11 118.6(6)
N1 C6 C11 113.1(5)
C7A C6A C5A 120.4(7)
C7A C6A H6A 119.8
C5A C6A H6A 119.8
C5B C6B C7B 118.5(6)
C5B C6B H6B 120.8
C7B C6B H6B 120.8
C7C C6C C5C 119.9(8)
C7C C6C H6C 120.0
C5C C6C H6C 120.0
C6 C7 C8 120.5(6)
C6 C7 H7 119.7
C8 C7 H7 119.7
C6A C7A C8A 119.6(7)
C6A C7A H7A 120.2
C8A C7A H7A 120.2
C8B C7B C6B 121.5(6)
C8B C7B H7B 119.2
C6B C7B H7B 119.2
C6C C7C C8C 121.4(8)
C6C C7C H7C 119.3
C8C C7C H7C 119.3
C9 C8 C7 120.6(6)
C9 C8 H8 119.7
C7 C8 H8 119.7
C3A C8A C7A 121.4(7)
C3A C8A H8A 119.3
C7A C8A H8A 119.3
C7B C8B C3B 119.6(6)
C7B C8B H8B 120.2
C3B C8B H8B 120.2
C7C C8C C3C 119.5(7)
C7C C8C H8C 120.2
C3C C8C H8C 120.2
C8 C9 C10 119.6(6)
C8 C9 H9 120.2
C10 C9 H9 120.2
C11 C10 C9 120.9(6)
C11 C10 H10 119.6
C9 C10 H10 119.6
C10 C11 N4 127.4(6)
C10 C11 C6 119.7(6)
N4 C11 C6 112.8(5)
C17 C12 C13 119.0(6)
C17 C12 N4 121.5(6)
C13 C12 N4 119.5(5)
C14 C13 C12 119.9(6)
C14 C13 H13 120.0
C12 C13 H13 120.0
C15 C14 C13 119.7(7)
C15 C14 H14 120.1
C13 C14 H14 120.1
C16 C15 C14 120.9(7)
C16 C15 H15 119.5
C14 C15 H15 119.5
C15 C16 C17 120.0(7)
C15 C16 H16 120.0
C17 C16 H16 120.0
C12 C17 C16 120.3(7)
C12 C17 H17 119.8
C16 C17 H17 119.8
C19 C18 N2 128.8(6)
C19 C18 C23 119.2(6)
N2 C18 C23 112.0(6)
C18 C19 C20 121.6(6)
C18 C19 H19 119.2
C20 C19 H19 119.2
C21 C20 C19 118.9(6)
C21 C20 H20 120.5
C19 C20 H20 120.5
C20 C21 C22 121.0(7)
C20 C21 H21 119.5
C22 C21 H21 119.5
C21 C22 C23 120.4(6)
C21 C22 H22 119.8
C23 C22 H22 119.8
C22 C23 N5 126.9(6)
C22 C23 C18 118.8(6)
N5 C23 C18 114.3(6)
C25 C24 N5 122.3(5)
C25 C24 C29 118.1(6)
N5 C24 C29 119.4(5)
C24 C25 C26 121.6(7)
C24 C25 H25 119.2
C26 C25 H25 119.2
C27 C26 C25 119.4(7)
C27 C26 H26 120.3
C25 C26 H26 120.3
C26 C27 C28 120.3(7)
C26 C27 H27 119.9
C28 C27 H27 119.9
C27 C28 C29 121.0(7)
C27 C28 H28 119.5
C29 C28 H28 119.5
C28 C29 C24 119.5(7)
C28 C29 H29 120.2
C24 C29 H29 120.2
C31 C30 N3 127.4(6)
C31 C30 C35 119.0(6)
N3 C30 C35 113.6(5)
C32 C31 C30 120.6(6)
C32 C31 H31 119.7
C30 C31 H31 119.7
C33 C32 C31 120.8(6)
C33 C32 H32 119.6
C31 C32 H32 119.6
C32 C33 C34 119.2(6)
C32 C33 H33 120.4
C34 C33 H33 120.4
C35 C34 C33 120.7(6)
C35 C34 H34 119.7
C33 C34 H34 119.7
C34 C35 N6 126.3(6)
C34 C35 C30 119.7(6)
N6 C35 C30 114.0(5)
C41 C36 C37 117.5(6)
C41 C36 N6 121.9(6)
C37 C36 N6 120.6(6)
C38 C37 C36 121.2(6)
C38 C37 H37 119.4
C36 C37 H37 119.4
C37 C38 C39 121.1(6)
C37 C38 H38 119.5
C39 C38 H38 119.5
C38 C39 C40 119.0(6)
C38 C39 H39 120.5
C40 C39 H39 120.5
C39 C40 C41 119.8(7)
C39 C40 H40 120.1
C41 C40 H40 120.1
C36 C41 C40 121.4(7)
C36 C41 H41 119.3
C40 C41 H41 119.3

loop_
_geom_bond_atom_site_label_1
_geom_bond_atom_site_label_2
_geom_bond_distance
Fe1 N2 2.098(5)
Fe1 N3 2.099(5)
Fe1 N5 2.161(5)
Fe1 N6 2.265(5)
Fe1 P1 2.479(2)
Fe1 Fe2 2.5517(13)
Fe1 Fe3 2.5986(13)
Fe2 N1 2.104(5)
Fe2 N6 2.108(5)
Fe2 N4 2.196(5)
Fe2 N3 2.204(5)
Fe2 P2 2.461(2)
Fe2 Fe3 2.6057(13)
Fe3 N2 2.158(5)
Fe3 N1 2.163(5)
Fe3 N4 2.171(5)
Fe3 N5 2.212(5)
Fe3 P3 2.3974(19)
P1 C2A 1.800(6)
P1 C1A 1.802(6)
P1 C3A 1.809(6)
P2 C1B 1.801(6)
P2 C3B 1.808(6)
P2 C2B 1.823(6)
P3 C1C 1.804(6)
P3 C2C 1.809(6)
P3 C3C 1.812(7)
N1 C6 1.387(7)
N1 C3 1.455(7)
N2 C18 1.392(7)
N2 C4 1.469(7)
N3 C30 1.394(7)
N3 C5 1.454(7)
N4 C11 1.414(7)
N4 C12 1.434(7)
N5 C24 1.393(7)
N5 C23 1.403(7)
N6 C35 1.401(7)
N6 C36 1.416(7)
C1 C2 1.521(8)
C1 H1B 0.9800
C1 H1A 0.9800
C1 H1C 0.9800
C1A H1AA 0.9800
C1A H1AB 0.9800
C1A H1AC 0.9800
C1B H1BA 0.9800
C1B H1BB 0.9800
C1B H1BC 0.9800
C1C H1CA 0.9800
C1C H1CC 0.9800
C1C H1CB 0.9800
C2 C4 1.499(8)
C2 C3 1.507(8)
C2 C5 1.514(8)
C2A H2AB 0.9800
C2A H2AA 0.9800
C2A H2AC 0.9800
C2B H2BB 0.9800
C2B H2BA 0.9800
C2B H2BC 0.9800
C2C H2CA 0.9800
C2C H2CB 0.9800
C2C H2CC 0.9800
C3 H3A 0.9900
C3 H3B 0.9900
C3A C8A 1.371(8)
C3A C4A 1.376(9)
C3B C4B 1.375(8)
C3B C8B 1.392(8)
C3C C8C 1.380(9)
C3C C4C 1.381(9)
C4 H4B 0.9900
C4 H4A 0.9900
C4A C5A 1.372(9)
C4A H4AA 0.9500
C4B C5B 1.372(8)
C4B H4BA 0.9500
C4C C5C 1.377(9)
C4C H4C 0.9500
C5 H5A 0.9900
C5 H5B 0.9900
C5A C6A 1.382(10)
C5A H5AA 0.9500
C5B C6B 1.370(8)
C5B H5BA 0.9500
C5C C6C 1.365(10)
C5C H5C 0.9500
C6 C7 1.372(8)
C6 C11 1.418(8)
C6A C7A 1.362(10)
C6A H6A 0.9500
C6B C7B 1.387(8)
C6B H6B 0.9500
C6C C7C 1.347(10)
C6C H6C 0.9500
C7 C8 1.382(8)
C7 H7 0.9500
C7A C8A 1.382(9)
C7A H7A 0.9500
C7B C8B 1.372(8)
C7B H7B 0.9500
C7C C8C 1.372(9)
C7C H7C 0.9500
C8 C9 1.368(8)
C8 H8 0.9500
C8A H8A 0.9500
C8B H8B 0.9500
C8C H8C 0.9500
C9 C10 1.377(8)
C9 H9 0.9500
C10 C11 1.364(8)
C10 H10 0.9500
C12 C17 1.365(8)
C12 C13 1.395(8)
C13 C14 1.375(8)
C13 H13 0.9500
C14 C15 1.372(9)
C14 H14 0.9500
C15 C16 1.344(9)
C15 H15 0.9500
C16 C17 1.391(9)
C16 H16 0.9500
C17 H17 0.9500
C18 C19 1.369(8)
C18 C23 1.420(8)
C19 C20 1.385(8)
C19 H19 0.9500
C20 C21 1.373(8)
C20 H20 0.9500
C21 C22 1.380(8)
C21 H21 0.9500
C22 C23 1.383(8)
C22 H22 0.9500
C24 C25 1.383(8)
C24 C29 1.395(8)
C25 C26 1.389(8)
C25 H25 0.9500
C26 C27 1.363(9)
C26 H26 0.9500
C27 C28 1.363(9)
C27 H27 0.9500
C28 C29 1.392(9)
C28 H28 0.9500
C29 H29 0.9500
C30 C31 1.386(8)
C30 C35 1.401(8)
C31 C32 1.381(8)
C31 H31 0.9500
C32 C33 1.365(8)
C32 H32 0.9500
C33 C34 1.397(8)
C33 H33 0.9500
C34 C35 1.380(8)
C34 H34 0.9500
C36 C41 1.377(8)
C36 C37 1.396(8)
C37 C38 1.361(8)
C37 H37 0.9500
C38 C39 1.372(9)
C38 H38 0.9500
C39 C40 1.383(9)
C39 H39 0.9500
C40 C41 1.386(8)
C40 H40 0.9500
C41 H41 0.9500
